data_4076713
loop_
_publ_author_name
'Zi, Guofu'
'Li, Hung-Wing'
'Xie, Zuowei'

_publ_section_title
;
 Synthesis, Structural Characterization, and Reactivity of
 Organolanthanide Complexes Derived from a New, Versatile Boron-Bridged
 Ligand,iPr2NB(C9H7)(C2B10H11)&#x2020;
;
_journal_issue 6
_journal_name_full Organometallics
_journal_page_first 1136
_journal_paper_doi 10.1021/om010973n
_journal_volume 21
_journal_year 2002
_chemical_formula_sum 'C46 H90 B22 Li N2 O6 Yb'
_chemical_formula_weight 1185.00
_chemical_name_systematic
; 
 ? 
;
_space_group_IT_number 61
_symmetry_cell_setting orthorhombic
_symmetry_space_group_name_Hall '-P 2ac 2ab'
_symmetry_space_group_name_H-M 'P b c a'
_atom_sites_solution_hydrogens geom
_atom_sites_solution_primary direct
_atom_sites_solution_secondary difmap
_audit_creation_method SHELXL-97
_cell_angle_alpha 90.00
_cell_angle_beta 90.00
_cell_angle_gamma 90.00
_cell_formula_units_Z 8
_cell_length_a 22.2311(10)
_cell_length_b 21.2643(10)
_cell_length_c 27.9650(14)
_cell_measurement_temperature 293(2)
_cell_volume 13219.9(11)
_computing_cell_refinement 'Bruker SMART'
_computing_data_collection 'Bruker SMART'
_computing_data_reduction 'Bruker SHELXTL'
_computing_molecular_graphics 'Bruker SHELXTL'
_computing_publication_material 'Bruker SHELXTL'
_computing_structure_refinement 'SHELXL-97 (Sheldrick, 1997)'
_computing_structure_solution 'SHELXS-97 (Sheldrick, 1990)'
_diffrn_ambient_temperature 293(2)
_diffrn_measured_fraction_theta_full 0.995
_diffrn_measured_fraction_theta_max 0.995
_diffrn_measurement_device_type 'CCD area detector'
_diffrn_measurement_method 'phi and omega scans'
_diffrn_radiation_monochromator graphite
_diffrn_radiation_source 'fine-focus sealed tube'
_diffrn_radiation_type MoK\a
_diffrn_radiation_wavelength 0.71073
_diffrn_reflns_av_R_equivalents 0.0691
_diffrn_reflns_av_sigmaI/netI 0.0500
_diffrn_reflns_limit_h_max 25
_diffrn_reflns_limit_h_min -27
_diffrn_reflns_limit_k_max 15
_diffrn_reflns_limit_k_min -26
_diffrn_reflns_limit_l_max 33
_diffrn_reflns_limit_l_min -34
_diffrn_reflns_number 74348
_diffrn_reflns_theta_full 26.00
_diffrn_reflns_theta_max 26.00
_diffrn_reflns_theta_min 1.72
_exptl_absorpt_coefficient_mu 1.456
_exptl_absorpt_correction_T_max 1.0000
_exptl_absorpt_correction_T_min 0.8102
_exptl_absorpt_correction_type empirical
_exptl_crystal_colour green
_exptl_crystal_density_diffrn 1.191
_exptl_crystal_density_method 'not measured'
_exptl_crystal_description prism
_exptl_crystal_F_000 4888
_exptl_crystal_size_max 0.76
_exptl_crystal_size_mid 0.37
_exptl_crystal_size_min 0.19
_refine_diff_density_max 1.409
_refine_diff_density_min -0.707
_refine_diff_density_rms 0.100
_refine_ls_extinction_method none
_refine_ls_goodness_of_fit_ref 1.068
_refine_ls_hydrogen_treatment mixed
_refine_ls_matrix_type full
_refine_ls_number_parameters 698
_refine_ls_number_reflns 12917
_refine_ls_number_restraints 38
_refine_ls_restrained_S_all 1.070
_refine_ls_R_factor_all 0.0958
_refine_ls_R_factor_gt 0.0474
_refine_ls_shift/su_max 0.254
_refine_ls_shift/su_mean 0.024
_refine_ls_structure_factor_coef Fsqd
_refine_ls_weighting_details 'calc w=1/[\s^2^(Fo^2^)+(0.0624P)^2^+31.3825P] where P=(Fo^2^+2Fc^2^)/3'
_refine_ls_weighting_scheme calc
_refine_ls_wR_factor_gt 0.1183
_refine_ls_wR_factor_ref 0.1537
_reflns_number_gt 7976
_reflns_number_total 12917
_reflns_threshold_expression >2sigma(I)
_cod_data_source_file om010973n.cif
_cod_data_source_block 5a
_cod_original_sg_symbol_H-M Pbca
_cod_database_code 4076713

loop_
_symmetry_equiv_pos_as_xyz
'x, y, z'
'-x+1/2, -y, z+1/2'
'-x, y+1/2, -z+1/2'
'x+1/2, -y+1/2, -z'
'-x, -y, -z'
'x-1/2, y, -z-1/2'
'x, -y-1/2, z-1/2'
'-x-1/2, y-1/2, z'

loop_
_atom_site_label
_atom_site_type_symbol
_atom_site_fract_x
_atom_site_fract_y
_atom_site_fract_z
_atom_site_U_iso_or_equiv
_atom_site_adp_type
_atom_site_occupancy
_atom_site_symmetry_multiplicity
_atom_site_calc_flag
_atom_site_refinement_flags
Yb1 Yb 0.856806(11) 0.071385(11) 0.243421(9) 0.04062(10) Uani 1 1 d .
Li1 Li 0.9808(8) 0.8215(8) 0.4480(6) 0.097(5) Uani 1 1 d .
N1' N 0.8342(3) 0.2792(3) 0.3270(2) 0.0678(17) Uani 1 1 d .
N1 N 0.8259(2) -0.1309(2) 0.1558(2) 0.0548(14) Uani 1 1 d .
C1 C 0.7849(3) 0.0568(3) 0.1756(2) 0.0495(16) Uani 1 1 d .
C1' C 0.7955(3) 0.0892(3) 0.3167(2) 0.0509(16) Uani 1 1 d .
C2 C 0.7783(3) -0.0171(3) 0.1469(2) 0.0471(15) Uani 1 1 d .
C2' C 0.7930(3) 0.1639(3) 0.3440(3) 0.0550(17) Uani 1 1 d .
C3 C 0.7936(4) -0.1563(3) 0.1134(3) 0.069(2) Uani 1 1 d D
H3A H 0.7655 -0.1232 0.1034 0.082 Uiso 1 1 calc R
C3' C 0.8059(5) 0.3071(4) 0.3694(3) 0.093(3) Uani 1 1 d D
H3'A H 0.7844 0.2728 0.3855 0.111 Uiso 1 1 calc R
C4' C 0.8511(6) 0.3320(5) 0.4053(4) 0.146(5) Uani 1 1 d D
H4'A H 0.8794 0.2995 0.4131 0.219 Uiso 1 1 calc R
H4'B H 0.8305 0.3451 0.4338 0.219 Uiso 1 1 calc R
H4'C H 0.8721 0.3672 0.3917 0.219 Uiso 1 1 calc R
C4 C 0.8335(6) -0.1684(6) 0.0712(4) 0.142(5) Uani 1 1 d D
H4A H 0.8562 -0.1312 0.0641 0.214 Uiso 1 1 calc R
H4B H 0.8093 -0.1796 0.0441 0.214 Uiso 1 1 calc R
H4C H 0.8606 -0.2023 0.0785 0.214 Uiso 1 1 calc R
C5 C 0.7549(5) -0.2131(4) 0.1257(4) 0.115(4) Uani 1 1 d D
H5A H 0.7299 -0.2033 0.1528 0.173 Uiso 1 1 calc R
H5B H 0.7803 -0.2481 0.1334 0.173 Uiso 1 1 calc R
H5C H 0.7300 -0.2236 0.0989 0.173 Uiso 1 1 calc R
C5' C 0.7586(5) 0.3561(5) 0.3566(4) 0.118(4) Uani 1 1 d D
H5'A H 0.7293 0.3377 0.3356 0.178 Uiso 1 1 calc R
H5'B H 0.7776 0.3909 0.3409 0.178 Uiso 1 1 calc R
H5'C H 0.7392 0.3705 0.3852 0.178 Uiso 1 1 calc R
C6 C 0.8628(4) -0.1790(4) 0.1826(4) 0.087(3) Uani 1 1 d D
H6A H 0.8487 -0.2137 0.1625 0.104 Uiso 1 1 calc R
C6' C 0.8668(4) 0.3281(4) 0.2980(3) 0.082(3) Uani 1 1 d D
H6'A H 0.8634 0.3668 0.3168 0.098 Uiso 1 1 calc R
C7' C 0.9339(4) 0.3171(4) 0.2933(5) 0.125(4) Uani 1 1 d D
H7'A H 0.9514 0.3502 0.2745 0.188 Uiso 1 1 calc R
H7'B H 0.9409 0.2774 0.2779 0.188 Uiso 1 1 calc R
H7'C H 0.9519 0.3168 0.3245 0.188 Uiso 1 1 calc R
C7 C 0.9232(8) -0.1867(10) 0.1682(7) 0.254(10) Uiso 1 1 d D
H7A H 0.9362 -0.2287 0.1756 0.382 Uiso 1 1 calc R
H7B H 0.9481 -0.1571 0.1849 0.382 Uiso 1 1 calc R
H7C H 0.9264 -0.1797 0.1344 0.382 Uiso 1 1 calc R
C8' C 0.8381(5) 0.3438(4) 0.2508(3) 0.099(3) Uani 1 1 d D
H8'A H 0.8618 0.3750 0.2347 0.149 Uiso 1 1 calc R
H8'B H 0.7983 0.3599 0.2562 0.149 Uiso 1 1 calc R
H8'C H 0.8359 0.3066 0.2315 0.149 Uiso 1 1 calc R
C8 C 0.8346(6) -0.2045(5) 0.2254(5) 0.137(5) Uani 1 1 d D
H8A H 0.8610 -0.2347 0.2400 0.205 Uiso 1 1 calc R
H8B H 0.7974 -0.2247 0.2169 0.205 Uiso 1 1 calc R
H8C H 0.8266 -0.1711 0.2476 0.205 Uiso 1 1 calc R
C11 C 0.8619(3) -0.0447(3) 0.2139(2) 0.0457(15) Uani 1 1 d .
C11' C 0.8670(3) 0.1888(3) 0.2707(3) 0.0492(16) Uani 1 1 d .
C12 C 0.8487(3) -0.0447(3) 0.2629(2) 0.0486(15) Uani 1 1 d .
H12A H 0.8129 -0.0644 0.2768 0.058 Uiso 1 1 calc R
C12' C 0.8504(3) 0.1869(3) 0.2222(3) 0.0536(17) Uani 1 1 d .
H12B H 0.8138 0.2067 0.2097 0.064 Uiso 1 1 calc R
C13 C 0.8989(3) -0.0246(3) 0.2899(3) 0.0554(17) Uani 1 1 d .
H13A H 0.9026 -0.0275 0.3248 0.066 Uiso 1 1 calc R
C13' C 0.8963(3) 0.1641(3) 0.1930(3) 0.0580(18) Uani 1 1 d .
H13B H 0.8971 0.1660 0.1579 0.070 Uiso 1 1 calc R
C14' C 1.0080(3) 0.1409(3) 0.2130(3) 0.071(2) Uani 1 1 d .
H14A H 1.0207 0.1326 0.1819 0.085 Uiso 1 1 calc R
C14 C 1.0089(3) -0.0052(3) 0.2648(3) 0.067(2) Uani 1 1 d .
H14B H 1.0238 0.0017 0.2954 0.080 Uiso 1 1 calc R
C15 C 1.0465(3) -0.0051(4) 0.2273(4) 0.083(3) Uani 1 1 d .
H15A H 1.0875 0.0003 0.2324 0.100 Uiso 1 1 calc R
C15' C 1.0483(4) 0.1404(4) 0.2500(4) 0.084(3) Uani 1 1 d .
H15B H 1.0887 0.1333 0.2435 0.101 Uiso 1 1 calc R
C16 C 1.0246(4) -0.0131(4) 0.1798(4) 0.082(3) Uani 1 1 d .
H16A H 1.0515 -0.0123 0.1543 0.099 Uiso 1 1 calc R
C16' C 1.0304(4) 0.1504(4) 0.2980(4) 0.075(2) Uani 1 1 d .
H16B H 1.0589 0.1485 0.3223 0.090 Uiso 1 1 calc R
C17 C 0.9643(3) -0.0220(3) 0.1710(3) 0.0639(19) Uani 1 1 d .
H17A H 0.9500 -0.0257 0.1399 0.077 Uiso 1 1 calc R
C17' C 0.9715(3) 0.1630(3) 0.3088(3) 0.0625(19) Uani 1 1 d .
H17B H 0.9596 0.1688 0.3404 0.075 Uiso 1 1 calc R
C18' C 0.9290(3) 0.1670(3) 0.2710(3) 0.0520(16) Uani 1 1 d .
C18 C 0.9246(3) -0.0255(3) 0.2102(2) 0.0507(16) Uani 1 1 d .
C19 C 0.9472(3) -0.0158(3) 0.2580(3) 0.0534(17) Uani 1 1 d .
C19' C 0.9463(3) 0.1543(3) 0.2227(3) 0.0562(18) Uani 1 1 d .
C21 C 0.9850(9) 0.8717(10) 0.5529(6) 0.257(12) Uani 1 1 d D
H21A H 0.9940 0.8576 0.5847 0.385 Uiso 1 1 calc R
H21B H 0.9439 0.8853 0.5514 0.385 Uiso 1 1 calc R
H21C H 1.0110 0.9061 0.5447 0.385 Uiso 1 1 calc R
C22 C 0.9952(12) 0.7661(9) 0.5447(7) 0.229(11) Uani 1 1 d D
H22A H 0.9605 0.7635 0.5656 0.275 Uiso 1 1 calc R
H22B H 1.0310 0.7644 0.5645 0.275 Uiso 1 1 calc R
C23 C 0.9951(11) 0.7094(10) 0.5097(6) 0.293(16) Uani 1 1 d D
H23A H 1.0349 0.6907 0.5097 0.351 Uiso 1 1 calc R
H23B H 0.9672 0.6781 0.5217 0.351 Uiso 1 1 calc R
C24 C 0.9705(10) 0.6735(8) 0.4319(7) 0.263(12) Uani 1 1 d D
H24A H 0.9724 0.6355 0.4504 0.395 Uiso 1 1 calc R
H24B H 1.0013 0.6729 0.4079 0.395 Uiso 1 1 calc R
H24C H 0.9318 0.6766 0.4169 0.395 Uiso 1 1 calc R
C31 C 1.1205(6) 0.8390(11) 0.4649(5) 0.222(10) Uani 1 1 d D
H31A H 1.1562 0.8432 0.4458 0.333 Uiso 1 1 calc R
H31B H 1.1241 0.8028 0.4852 0.333 Uiso 1 1 calc R
H31C H 1.1155 0.8759 0.4842 0.333 Uiso 1 1 calc R
C32 C 1.0858(7) 0.8056(9) 0.3893(7) 0.229(10) Uani 1 1 d D
H32A H 1.0922 0.7607 0.3925 0.275 Uiso 1 1 calc R
H32B H 1.1228 0.8243 0.3776 0.275 Uiso 1 1 calc R
C33 C 1.0345(8) 0.8180(8) 0.3535(5) 0.184(7) Uani 1 1 d D
H33A H 1.0364 0.8614 0.3427 0.220 Uiso 1 1 calc R
H33B H 1.0395 0.7910 0.3258 0.220 Uiso 1 1 calc R
C34 C 0.9330(7) 0.8082(7) 0.3419(5) 0.160(6) Uani 1 1 d D
H34A H 0.9493 0.7978 0.3111 0.240 Uiso 1 1 calc R
H34B H 0.9160 0.8497 0.3408 0.240 Uiso 1 1 calc R
H34C H 0.9022 0.7785 0.3501 0.240 Uiso 1 1 calc R
C41 C 1.0067(8) 0.9673(8) 0.4167(7) 0.220(9) Uani 1 1 d D
H41A H 0.9916 1.0095 0.4193 0.330 Uiso 1 1 calc R
H41B H 1.0086 0.9555 0.3836 0.330 Uiso 1 1 calc R
H41C H 1.0462 0.9652 0.4304 0.330 Uiso 1 1 calc R
O5 O 0.9680(5) 0.9259(4) 0.4413(4) 0.159(4) Uani 1 1 d D
C42 C 0.9092(8) 0.9466(8) 0.4387(7) 0.179(7) Uani 1 1 d D
H42A H 0.8985 0.9527 0.4053 0.214 Uiso 1 1 calc R
H42B H 0.9061 0.9871 0.4545 0.214 Uiso 1 1 calc R
C43 C 0.8653(6) 0.9021(8) 0.4609(7) 0.184(8) Uani 1 1 d D
H43A H 0.8616 0.9117 0.4947 0.221 Uiso 1 1 calc R
H43B H 0.8261 0.9081 0.4464 0.221 Uiso 1 1 calc R
O6 O 0.8829(4) 0.8375(5) 0.4555(3) 0.138(3) Uani 1 1 d D
C44 C 0.8409(6) 0.7960(8) 0.4753(5) 0.180(7) Uani 1 1 d D
H44A H 0.8015 0.8146 0.4741 0.270 Uiso 1 1 calc R
H44B H 0.8514 0.7874 0.5080 0.270 Uiso 1 1 calc R
H44C H 0.8408 0.7574 0.4575 0.270 Uiso 1 1 calc R
B3' B 0.8296(4) 0.1028(4) 0.3704(3) 0.057(2) Uani 1 1 d .
H3' H 0.8789 0.1016 0.3737 0.069 Uiso 1 1 calc R
B3 B 0.8117(4) 0.0447(4) 0.1185(3) 0.056(2) Uani 1 1 d .
H3 H 0.8602 0.0463 0.1108 0.068 Uiso 1 1 calc R
B4 B 0.7692(4) 0.1123(4) 0.1328(3) 0.060(2) Uani 1 1 d .
H4 H 0.7897 0.1594 0.1332 0.073 Uiso 1 1 calc R
B4' B 0.7869(4) 0.0345(4) 0.3610(3) 0.064(2) Uani 1 1 d .
H4' H 0.8077 -0.0123 0.3591 0.077 Uiso 1 1 calc R
B5 B 0.7150(4) 0.0909(4) 0.1746(3) 0.064(2) Uani 1 1 d .
H5 H 0.6996 0.1231 0.2028 0.077 Uiso 1 1 calc R
B5' B 0.7268(4) 0.0544(4) 0.3249(3) 0.067(2) Uani 1 1 d .
H5' H 0.7080 0.0209 0.2989 0.081 Uiso 1 1 calc R
B6 B 0.7233(3) 0.0092(4) 0.1850(3) 0.056(2) Uani 1 1 d .
H6 H 0.7149 -0.0123 0.2201 0.067 Uiso 1 1 calc R
B6' B 0.7327(3) 0.1361(4) 0.3125(3) 0.061(2) Uani 1 1 d .
H6' H 0.7188 0.1567 0.2782 0.074 Uiso 1 1 calc R
B7 B 0.7610(4) -0.0078(4) 0.0887(3) 0.058(2) Uani 1 1 d .
H7 H 0.7763 -0.0401 0.0605 0.070 Uiso 1 1 calc R
B7' B 0.7837(5) 0.1561(4) 0.4039(3) 0.070(2) Uani 1 1 d .
H7' H 0.8027 0.1895 0.4298 0.084 Uiso 1 1 calc R
B8 B 0.7560(5) 0.0740(4) 0.0784(3) 0.073(3) Uani 1 1 d .
H8 H 0.7684 0.0951 0.0438 0.087 Uiso 1 1 calc R
B8' B 0.7813(5) 0.0746(5) 0.4164(4) 0.078(3) Uani 1 1 d .
H8' H 0.7988 0.0546 0.4499 0.094 Uiso 1 1 calc R
B9 B 0.6945(4) 0.1023(4) 0.1136(3) 0.072(3) Uani 1 1 d .
H9 H 0.6661 0.1417 0.1018 0.086 Uiso 1 1 calc R
B9' B 0.7143(5) 0.0454(5) 0.3868(4) 0.081(3) Uani 1 1 d .
H9' H 0.6873 0.0066 0.4015 0.097 Uiso 1 1 calc R
B10 B 0.6653(4) 0.0377(5) 0.1468(4) 0.070(3) Uani 1 1 d .
H10 H 0.6176 0.0351 0.1571 0.084 Uiso 1 1 calc R
B10' B 0.6805(4) 0.1081(5) 0.3562(4) 0.079(3) Uani 1 1 d .
H10' H 0.6316 0.1099 0.3505 0.095 Uiso 1 1 calc R
B11 B 0.7054(3) -0.0294(4) 0.1306(3) 0.060(2) Uani 1 1 d .
H11 H 0.6838 -0.0760 0.1302 0.072 Uiso 1 1 calc R
B11' B 0.7137(5) 0.1212(5) 0.4138(4) 0.081(3) Uani 1 1 d .
H11' H 0.6870 0.1314 0.4461 0.098 Uiso 1 1 calc R
B12 B 0.6889(4) 0.0273(4) 0.0865(3) 0.072(3) Uani 1 1 d .
H12 H 0.6570 0.0183 0.0572 0.086 Uiso 1 1 calc R
B12' B 0.7225(4) 0.1760(5) 0.3675(3) 0.070(2) Uani 1 1 d .
H12' H 0.7005 0.2223 0.3691 0.084 Uiso 1 1 calc R
B1 B 0.8226(3) -0.0688(3) 0.1711(3) 0.0469(16) Uani 1 1 d .
B1' B 0.8320(3) 0.2158(4) 0.3148(3) 0.054(2) Uani 1 1 d .
O1 O 0.9940(4) 0.8218(5) 0.5204(3) 0.148(3) Uani 1 1 d D
O2 O 0.9789(6) 0.7243(5) 0.4614(4) 0.212(6) Uani 1 1 d D
O3 O 1.0707(4) 0.8320(6) 0.4350(4) 0.177(4) Uani 1 1 d D
O4 O 0.9772(5) 0.8063(5) 0.3750(3) 0.139(3) Uani 1 1 d D

loop_
_atom_site_aniso_label
_atom_site_aniso_U_11
_atom_site_aniso_U_22
_atom_site_aniso_U_33
_atom_site_aniso_U_23
_atom_site_aniso_U_13
_atom_site_aniso_U_12
Yb1 0.03734(14) 0.02696(13) 0.05754(18) 0.00272(11) -0.00376(12) 0.00006(11)
Li1 0.120(13) 0.090(11) 0.080(11) -0.010(8) 0.007(9) -0.036(10)
N1' 0.072(4) 0.041(3) 0.091(5) -0.012(3) -0.021(3) 0.006(3)
N1 0.049(3) 0.036(3) 0.080(4) -0.006(3) -0.008(3) 0.004(2)
C1 0.047(4) 0.035(3) 0.067(4) -0.002(3) -0.010(3) 0.008(3)
C1' 0.050(4) 0.039(4) 0.063(4) -0.003(3) -0.002(3) 0.000(3)
C2 0.048(4) 0.038(3) 0.055(4) -0.003(3) -0.006(3) 0.002(3)
C2' 0.057(4) 0.042(4) 0.066(5) -0.012(3) -0.012(3) 0.006(3)
C3 0.081(5) 0.045(4) 0.080(6) -0.016(4) -0.008(4) 0.002(4)
C3' 0.141(9) 0.053(5) 0.085(6) -0.021(4) -0.017(6) 0.015(5)
C4' 0.227(15) 0.092(8) 0.119(9) -0.043(7) -0.071(10) 0.002(8)
C4 0.154(11) 0.152(11) 0.121(10) -0.063(8) 0.023(8) 0.021(9)
C5 0.120(8) 0.064(6) 0.162(10) -0.001(6) -0.061(8) -0.030(6)
C5' 0.150(10) 0.069(6) 0.136(9) -0.008(6) 0.017(8) 0.048(6)
C6 0.080(6) 0.056(5) 0.124(8) -0.015(5) -0.007(6) 0.028(5)
C6' 0.093(6) 0.039(4) 0.113(7) -0.001(4) -0.029(5) 0.000(4)
C7' 0.097(8) 0.057(6) 0.222(14) 0.024(7) -0.024(8) -0.023(5)
C8' 0.131(9) 0.041(4) 0.126(8) 0.013(5) -0.004(6) 0.008(5)
C8 0.141(10) 0.084(8) 0.185(13) 0.068(8) -0.028(10) 0.018(7)
C11 0.041(3) 0.031(3) 0.065(4) 0.004(3) -0.006(3) 0.004(3)
C11' 0.048(4) 0.028(3) 0.072(5) 0.002(3) -0.009(3) -0.001(3)
C12 0.053(4) 0.034(3) 0.059(4) 0.006(3) 0.000(3) 0.000(3)
C12' 0.057(4) 0.027(3) 0.077(5) 0.011(3) -0.013(4) -0.004(3)
C13 0.062(4) 0.039(4) 0.064(5) 0.002(3) -0.013(4) 0.005(3)
C13' 0.065(5) 0.044(4) 0.064(5) 0.012(3) 0.000(4) -0.005(3)
C14' 0.054(5) 0.056(5) 0.103(7) 0.013(4) 0.010(4) -0.004(4)
C14 0.052(4) 0.053(4) 0.096(6) 0.003(4) -0.025(4) 0.002(3)
C15 0.037(4) 0.060(5) 0.153(9) 0.003(5) -0.009(5) 0.003(3)
C15' 0.043(4) 0.061(5) 0.148(9) 0.012(5) 0.001(5) -0.004(4)
C16 0.049(5) 0.076(6) 0.123(8) -0.005(5) 0.017(5) 0.006(4)
C16' 0.053(5) 0.059(5) 0.114(7) 0.010(5) -0.020(5) -0.009(4)
C17 0.054(4) 0.055(4) 0.083(6) -0.005(4) 0.008(4) 0.008(3)
C17' 0.053(4) 0.047(4) 0.087(6) 0.004(4) -0.018(4) -0.002(3)
C18' 0.048(4) 0.033(3) 0.075(5) 0.004(3) -0.012(3) -0.007(3)
C18 0.047(4) 0.036(3) 0.070(5) 0.002(3) -0.003(3) 0.006(3)
C19 0.050(4) 0.034(3) 0.076(5) 0.003(3) -0.014(4) 0.010(3)
C19' 0.052(4) 0.033(3) 0.084(5) 0.010(3) 0.005(4) -0.012(3)
C21 0.25(2) 0.38(3) 0.147(15) -0.13(2) -0.056(14) 0.06(2)
C22 0.31(3) 0.21(3) 0.16(2) 0.025(17) 0.011(19) -0.04(2)
C23 0.29(3) 0.36(4) 0.23(3) 0.19(3) 0.01(2) 0.07(3)
C24 0.36(3) 0.174(18) 0.25(2) -0.093(17) 0.01(2) -0.112(19)
C31 0.105(10) 0.43(3) 0.128(13) 0.006(16) -0.031(9) 0.005(15)
C32 0.163(18) 0.22(2) 0.30(3) -0.08(2) 0.054(19) -0.023(15)
C33 0.199(19) 0.218(18) 0.135(14) -0.028(12) -0.029(14) 0.061(16)
C34 0.182(15) 0.169(14) 0.128(11) -0.022(9) -0.041(11) 0.017(11)
C41 0.25(2) 0.136(14) 0.27(2) 0.034(14) 0.060(17) -0.075(14)
O5 0.147(8) 0.099(7) 0.229(11) -0.010(6) 0.009(8) 0.005(6)
C42 0.158(15) 0.157(15) 0.220(18) 0.037(13) 0.008(14) 0.048(13)
C43 0.133(13) 0.171(17) 0.25(2) -0.076(15) -0.020(13) 0.025(13)
O6 0.133(7) 0.152(8) 0.128(7) 0.033(6) 0.009(5) 0.007(6)
C44 0.147(13) 0.238(18) 0.154(13) 0.043(12) 0.008(10) -0.068(13)
B3' 0.063(5) 0.045(5) 0.064(5) -0.001(4) -0.012(4) 0.008(4)
B3 0.066(5) 0.041(4) 0.063(5) 0.003(4) -0.008(4) 0.000(4)
B4 0.074(6) 0.034(4) 0.073(6) 0.005(4) -0.024(4) 0.009(4)
B4' 0.080(6) 0.044(5) 0.069(6) 0.003(4) 0.014(5) -0.001(4)
B5 0.059(5) 0.052(5) 0.082(6) -0.017(4) -0.020(5) 0.018(4)
B5' 0.060(5) 0.069(6) 0.073(6) -0.012(4) 0.011(4) -0.016(4)
B6 0.050(4) 0.053(5) 0.063(5) -0.009(4) -0.005(4) 0.005(4)
B6' 0.043(4) 0.071(6) 0.070(6) -0.011(4) -0.007(4) 0.008(4)
B7 0.065(5) 0.049(5) 0.060(5) -0.007(4) -0.005(4) 0.005(4)
B7' 0.088(7) 0.060(6) 0.063(6) -0.012(4) -0.014(5) 0.009(5)
B8 0.090(7) 0.063(6) 0.066(6) 0.011(5) -0.016(5) 0.009(5)
B8' 0.100(8) 0.073(6) 0.063(6) -0.001(5) 0.008(5) 0.014(6)
B9 0.076(6) 0.059(6) 0.081(7) -0.010(5) -0.026(5) 0.020(5)
B9' 0.076(7) 0.086(7) 0.082(7) -0.007(5) 0.023(5) -0.015(6)
B10 0.048(5) 0.079(6) 0.084(7) -0.016(5) -0.010(4) 0.013(4)
B10' 0.059(6) 0.090(7) 0.089(7) -0.020(6) 0.011(5) 0.003(5)
B11 0.043(4) 0.059(5) 0.078(6) -0.008(4) -0.016(4) 0.002(4)
B11' 0.076(7) 0.092(8) 0.076(7) -0.012(5) 0.015(5) 0.014(6)
B12 0.072(6) 0.066(6) 0.076(6) -0.009(5) -0.028(5) 0.008(5)
B12' 0.062(5) 0.070(6) 0.078(6) -0.012(5) 0.003(5) 0.019(5)
B1 0.036(4) 0.036(4) 0.069(5) 0.001(3) 0.003(3) 0.001(3)
B1' 0.048(4) 0.039(4) 0.075(6) -0.003(4) -0.024(4) 0.006(3)
O1 0.177(9) 0.173(9) 0.095(6) 0.010(6) -0.012(6) 0.033(7)
O2 0.351(17) 0.141(9) 0.146(9) 0.035(7) -0.067(10) -0.072(10)
O3 0.124(8) 0.232(11) 0.177(10) -0.069(8) 0.044(7) -0.023(7)
O4 0.141(8) 0.186(9) 0.091(6) -0.013(5) 0.009(6) 0.051(7)

loop_
_atom_type_symbol
_atom_type_description
_atom_type_scat_dispersion_real
_atom_type_scat_dispersion_imag
_atom_type_scat_source
C C 0.0033 0.0016 'International Tables Vol C Tables 4.2.6.8 and 6.1.1.4'
H H 0.0000 0.0000 'International Tables Vol C Tables 4.2.6.8 and 6.1.1.4'
B B 0.0013 0.0007 'International Tables Vol C Tables 4.2.6.8 and 6.1.1.4'
N N 0.0061 0.0033 'International Tables Vol C Tables 4.2.6.8 and 6.1.1.4'
O O 0.0106 0.0060 'International Tables Vol C Tables 4.2.6.8 and 6.1.1.4'
Yb Yb -0.3850 5.5486 'International Tables Vol C Tables 4.2.6.8 and 6.1.1.4'
Li Li -0.0003 0.0001 'International Tables Vol C Tables 4.2.6.8 and 6.1.1.4'

loop_
_geom_angle_atom_site_label_1
_geom_angle_atom_site_label_2
_geom_angle_atom_site_label_3
_geom_angle
C1' Yb1 C1 107.1(2)
C1' Yb1 C12' 90.8(2)
C1 Yb1 C12' 84.6(2)
C1' Yb1 C12 86.1(2)
C1 Yb1 C12 89.8(2)
C12' Yb1 C12 172.6(2)
C1' Yb1 C13' 121.3(2)
C1 Yb1 C13' 84.1(2)
C12' Yb1 C13' 31.7(2)
C12 Yb1 C13' 152.4(2)
C1' Yb1 C13 84.5(2)
C1 Yb1 C13 120.9(2)
C12' Yb1 C13 154.3(2)
C12 Yb1 C13 32.01(19)
C13' Yb1 C13 138.8(2)
C1' Yb1 C11 115.4(2)
C1 Yb1 C11 70.70(19)
C12' Yb1 C11 148.0(2)
C12 Yb1 C11 31.6(2)
C13' Yb1 C11 122.4(2)
C13 Yb1 C11 53.0(2)
C1' Yb1 C11' 70.3(2)
C1 Yb1 C11' 113.25(19)
C12' Yb1 C11' 31.6(2)
C12 Yb1 C11' 150.7(2)
C13' Yb1 C11' 53.2(2)
C13 Yb1 C11' 124.9(2)
C11 Yb1 C11' 172.4(2)
C1' Yb1 C18' 88.6(2)
C1 Yb1 C18' 133.6(2)
C12' Yb1 C18' 51.0(2)
C12 Yb1 C18' 135.6(2)
C13' Yb1 C18' 51.6(2)
C13 Yb1 C18' 103.6(2)
C11 Yb1 C18' 141.03(19)
C11' Yb1 C18' 31.66(19)
C1' Yb1 C18 134.5(2)
C1 Yb1 C18 90.0(2)
C12' Yb1 C18 133.4(2)
C12 Yb1 C18 51.3(2)
C13' Yb1 C18 101.8(2)
C13 Yb1 C18 51.3(2)
C11 Yb1 C18 31.67(19)
C11' Yb1 C18 140.74(19)
C18' Yb1 C18 109.8(2)
C1' Yb1 C19' 118.5(2)
C1 Yb1 C19' 112.7(2)
C12' Yb1 C19' 50.4(2)
C12 Yb1 C19' 136.8(2)
C13' Yb1 C19' 30.5(2)
C13 Yb1 C19' 110.7(2)
C11 Yb1 C19' 121.0(2)
C11' Yb1 C19' 51.8(2)
C18' Yb1 C19' 30.6(2)
C18 Yb1 C19' 90.8(2)
C1' Yb1 C19 112.3(2)
C1 Yb1 C19 119.5(2)
C12' Yb1 C19 136.6(2)
C12 Yb1 C19 50.7(2)
C13' Yb1 C19 110.2(2)
C13 Yb1 C19 30.3(2)
C11 Yb1 C19 51.64(19)
C11' Yb1 C19 122.24(19)
C18' Yb1 C19 91.8(2)
C18 Yb1 C19 30.50(19)
C19' Yb1 C19 86.3(2)
O3 Li1 O1 92.1(8)
O3 Li1 O4 83.1(7)
O1 Li1 O4 169.3(11)
O3 Li1 O2 99.1(10)
O1 Li1 O2 80.2(7)
O4 Li1 O2 91.2(7)
O3 Li1 O6 164.2(10)
O1 Li1 O6 92.7(8)
O4 Li1 O6 94.5(8)
O2 Li1 O6 96.6(8)
O3 Li1 O5 90.1(7)
O1 Li1 O5 95.7(8)
O4 Li1 O5 93.8(8)
O2 Li1 O5 170.0(11)
O6 Li1 O5 74.4(7)
B1' N1' C3' 125.0(7)
B1' N1' C6' 123.7(7)
C3' N1' C6' 111.3(6)
B1 N1 C3 124.4(6)
B1 N1 C6 121.2(6)
C3 N1 C6 114.4(6)
B5 C1 B4 60.9(5)
B5 C1 B6 61.9(5)
B4 C1 B6 110.4(5)
B5 C1 B3 111.2(6)
B4 C1 B3 61.7(5)
B6 C1 B3 109.2(5)
B5 C1 C2 107.0(5)
B4 C1 C2 106.1(5)
B6 C1 C2 58.8(4)
B3 C1 C2 58.5(4)
B5 C1 Yb1 122.6(4)
B4 C1 Yb1 125.0(4)
B6 C1 Yb1 117.7(4)
B3 C1 Yb1 120.0(4)
C2 C1 Yb1 120.5(3)
B3' C1' B4' 61.8(5)
B3' C1' B5' 110.6(6)
B4' C1' B5' 60.6(5)
B3' C1' B6' 108.8(5)
B4' C1' B6' 110.6(6)
B5' C1' B6' 62.3(5)
B3' C1' C2' 58.7(4)
B4' C1' C2' 107.2(5)
B5' C1' C2' 107.7(5)
B6' C1' C2' 58.8(4)
B3' C1' Yb1 120.4(4)
B4' C1' Yb1 123.6(4)
B5' C1' Yb1 122.2(4)
B6' C1' Yb1 118.5(5)
C2' C1' Yb1 120.7(4)
B1 C2 B7 128.3(5)
B1 C2 B11 125.8(5)
B7 C2 B11 62.7(5)
B1 C2 B3 116.8(5)
B7 C2 B3 63.8(5)
B11 C2 B3 114.1(5)
B1 C2 B6 113.3(5)
B7 C2 B6 113.5(5)
B11 C2 B6 62.5(4)
B3 C2 B6 110.4(5)
B1 C2 C1 111.2(5)
B7 C2 C1 110.7(5)
B11 C2 C1 109.7(5)
B3 C2 C1 59.4(4)
B6 C2 C1 59.2(4)
B1' C2' B7' 128.9(6)
B1' C2' B3' 118.8(6)
B7' C2' B3' 63.6(5)
B1' C2' B6' 113.3(6)
B7' C2' B6' 112.3(6)
B3' C2' B6' 109.6(5)
B1' C2' B12' 125.2(6)
B7' C2' B12' 61.7(5)
B3' C2' B12' 112.7(6)
B6' C2' B12' 62.2(5)
B1' C2' C1' 112.2(5)
B7' C2' C1' 110.1(5)
B3' C2' C1' 59.1(4)
B6' C2' C1' 59.4(4)
B12' C2' C1' 109.3(5)
N1 C3 C4 113.8(7)
N1 C3 C5 112.4(7)
C4 C3 C5 112.1(8)
N1' C3' C4' 113.1(9)
N1' C3' C5' 112.3(7)
C4' C3' C5' 112.0(8)
C7 C6 C8 127.0(12)
C7 C6 N1 117.0(12)
C8 C6 N1 115.2(7)
C8' C6' N1' 114.9(7)
C8' C6' C7' 112.1(9)
N1' C6' C7' 114.5(7)
C12 C11 C18 105.7(6)
C12 C11 B1 129.1(6)
C18 C11 B1 124.7(6)
C12 C11 Yb1 71.5(3)
C18 C11 Yb1 78.4(3)
B1 C11 Yb1 121.8(4)
C12' C11' C18' 104.2(6)
C12' C11' B1' 129.7(6)
C18' C11' B1' 125.6(6)
C12' C11' Yb1 70.7(3)
C18' C11' Yb1 77.3(3)
B1' C11' Yb1 122.4(4)
C11 C12 C13 110.9(6)
C11 C12 Yb1 77.0(3)
C13 C12 Yb1 76.4(4)
C13' C12' C11' 112.5(6)
C13' C12' Yb1 76.1(4)
C11' C12' Yb1 77.7(3)
C19 C13 C12 107.6(6)
C19 C13 Yb1 81.5(4)
C12 C13 Yb1 71.6(4)
C12' C13' C19' 106.5(7)
C12' C13' Yb1 72.2(4)
C19' C13' Yb1 80.3(4)
C15' C14' C19' 119.1(8)
C15 C14 C19 120.2(8)
C14 C15 C16 121.2(7)
C14' C15' C16' 122.2(8)
C17 C16 C15 120.9(8)
C17' C16' C15' 120.5(8)
C16 C17 C18 118.7(8)
C16' C17' C18' 118.8(8)
C17' C18' C19' 120.9(7)
C17' C18' C11' 130.8(7)
C19' C18' C11' 108.0(6)
C17' C18' Yb1 124.2(4)
C19' C18' Yb1 75.4(3)
C11' C18' Yb1 71.0(3)
C17 C18 C19 119.6(6)
C17 C18 C11 132.1(7)
C19 C18 C11 107.9(6)
C17 C18 Yb1 125.0(4)
C19 C18 Yb1 76.6(3)
C11 C18 Yb1 70.0(3)
C14 C19 C13 132.8(7)
C14 C19 C18 119.3(7)
C13 C19 C18 107.7(6)
C14 C19 Yb1 128.5(5)
C13 C19 Yb1 68.2(3)
C18 C19 Yb1 72.9(3)
C13' C19' C14' 132.7(8)
C13' C19' C18' 108.6(6)
C14' C19' C18' 118.4(7)
C13' C19' Yb1 69.1(4)
C14' C19' Yb1 127.9(4)
C18' C19' Yb1 74.0(3)
O1 C22 C23 111.0(15)
O2 C23 C22 115.2(15)
O3 C32 C33 109.9(13)
O4 C33 C32 110.8(13)
C42 O5 C41 110.6(12)
C42 O5 Li1 116.1(10)
C41 O5 Li1 125.5(11)
O5 C42 C43 113.2(12)
O6 C43 C42 112.5(13)
C44 O6 C43 112.3(12)
C44 O6 Li1 126.6(10)
C43 O6 Li1 115.1(9)
C2' B3' C1' 62.3(4)
C2' B3' B4' 107.9(6)
C1' B3' B4' 59.1(4)
C2' B3' B8' 106.4(6)
C1' B3' B8' 108.1(6)
B4' B3' B8' 60.2(5)
C2' B3' B7' 58.1(5)
C1' B3' B7' 108.3(6)
B4' B3' B7' 107.1(6)
B8' B3' B7' 59.4(5)
C2 B3 C1 62.1(4)
C2 B3 B4 106.8(6)
C1 B3 B4 59.0(4)
C2 B3 B8 105.1(6)
C1 B3 B8 106.9(6)
B4 B3 B8 59.1(5)
C2 B3 B7 57.5(4)
C1 B3 B7 107.8(6)
B4 B3 B7 106.0(6)
B8 B3 B7 59.3(5)
C1 B4 B5 59.5(4)
C1 B4 B8 108.7(6)
B5 B4 B8 110.2(6)
C1 B4 B9 108.7(6)
B5 B4 B9 61.2(5)
B8 B4 B9 61.4(5)
C1 B4 B3 59.3(4)
B5 B4 B3 108.0(6)
B8 B4 B3 61.0(5)
B9 B4 B3 109.8(6)
C1' B4' B5' 59.8(5)
C1' B4' B3' 59.1(4)
B5' B4' B3' 107.7(6)
C1' B4' B8' 108.3(6)
B5' B4' B8' 109.8(7)
B3' B4' B8' 60.6(5)
C1' B4' B9' 107.8(7)
B5' B4' B9' 60.3(6)
B3' B4' B9' 108.8(6)
B8' B4' B9' 61.4(6)
C1 B5 B4 59.6(4)
C1 B5 B10 107.7(6)
B4 B5 B10 107.8(6)
C1 B5 B6 59.2(4)
B4 B5 B6 107.1(6)
B10 B5 B6 60.6(5)
C1 B5 B9 107.7(6)
B4 B5 B9 59.9(5)
B10 B5 B9 60.3(5)
B6 B5 B9 108.5(6)
C1' B5' B4' 59.6(5)
C1' B5' B9' 108.6(7)
B4' B5' B9' 61.4(6)
C1' B5' B10' 107.8(6)
B4' B5' B10' 108.6(7)
B9' B5' B10' 59.5(6)
C1' B5' B6' 59.1(4)
B4' B5' B6' 107.2(6)
B9' B5' B6' 108.0(7)
B10' B5' B6' 60.5(5)
C2 B6 C1 61.9(4)
C2 B6 B5 107.0(6)
C1 B6 B5 58.9(4)
C2 B6 B11 58.4(4)
C1 B6 B11 108.6(6)
B5 B6 B11 106.8(6)
C2 B6 B10 104.8(6)
C1 B6 B10 106.6(6)
B5 B6 B10 59.5(5)
B11 B6 B10 58.7(5)
C2' B6' C1' 61.8(4)
C2' B6' B12' 59.2(5)
C1' B6' B12' 108.9(6)
C2' B6' B5' 107.2(6)
C1' B6' B5' 58.7(5)
B12' B6' B5' 107.0(7)
C2' B6' B10' 105.8(6)
C1' B6' B10' 106.8(7)
B12' B6' B10' 58.9(5)
B5' B6' B10' 59.6(5)
C2 B7 B11 59.2(4)
C2 B7 B8 106.7(6)
B11 B7 B8 108.7(6)
C2 B7 B12 106.8(6)
B11 B7 B12 59.9(5)
B8 B7 B12 61.4(5)
C2 B7 B3 58.7(4)
B11 B7 B3 107.2(6)
B8 B7 B3 60.1(5)
B12 B7 B3 108.8(6)
C2' B7' B11' 107.9(7)
C2' B7' B12' 59.8(5)
B11' B7' B12' 60.1(6)
C2' B7' B8' 107.1(6)
B11' B7' B8' 61.7(6)
B12' B7' B8' 109.2(7)
C2' B7' B3' 58.4(4)
B11' B7' B3' 108.9(7)
B12' B7' B3' 107.0(6)
B8' B7' B3' 60.1(5)
B4 B8 B7 107.8(6)
B4 B8 B3 60.0(5)
B7 B8 B3 60.6(5)
B4 B8 B9 59.6(5)
B7 B8 B9 106.8(7)
B3 B8 B9 107.6(6)
B4 B8 B12 106.6(7)
B7 B8 B12 59.4(5)
B3 B8 B12 107.6(6)
B9 B8 B12 58.9(5)
B7' B8' B4' 107.2(7)
B7' B8' B3' 60.5(5)
B4' B8' B3' 59.2(5)
B7' B8' B11' 58.6(6)
B4' B8' B11' 106.7(7)
B3' B8' B11' 106.8(7)
B7' B8' B9' 105.7(7)
B4' B8' B9' 59.6(5)
B3' B8' B9' 106.3(7)
B11' B8' B9' 59.0(6)
B4 B9 B12 107.9(6)
B4 B9 B10 106.3(6)
B12 B9 B10 60.1(5)
B4 B9 B5 58.9(5)
B12 B9 B5 107.8(7)
B10 B9 B5 59.3(5)
B4 B9 B8 59.1(5)
B12 B9 B8 61.0(5)
B10 B9 B8 107.8(6)
B5 B9 B8 106.6(6)
B10' B9' B5' 60.4(6)
B10' B9' B11' 60.9(6)
B5' B9' B11' 108.6(8)
B10' B9' B4' 106.8(7)
B5' B9' B4' 58.3(5)
B11' B9' B4' 107.2(7)
B10' B9' B8' 108.2(7)
B5' B9' B8' 106.3(7)
B11' B9' B8' 60.1(6)
B4' B9' B8' 59.0(5)
B11 B10 B5 108.6(6)
B11 B10 B9 108.0(7)
B5 B10 B9 60.4(5)
B11 B10 B12 60.1(5)
B5 B10 B12 108.2(7)
B9 B10 B12 59.6(6)
B11 B10 B6 60.5(5)
B5 B10 B6 59.9(5)
B9 B10 B6 108.1(6)
B12 B10 B6 108.3(6)
B12' B10' B9' 108.2(7)
B12' B10' B5' 108.2(7)
B9' B10' B5' 60.1(6)
B12' B10' B6' 60.1(5)
B9' B10' B6' 108.0(7)
B5' B10' B6' 59.9(5)
B12' B10' B11' 59.4(6)
B9' B10' B11' 60.3(6)
B5' B10' B11' 107.8(7)
B6' B10' B11' 107.2(7)
C2 B11 B10 106.9(6)
C2 B11 B7 58.1(4)
B10 B11 B7 108.6(7)
C2 B11 B12 106.3(6)
B10 B11 B12 61.0(5)
B7 B11 B12 60.3(5)
C2 B11 B6 59.0(4)
B10 B11 B6 60.8(5)
B7 B11 B6 106.9(6)
B12 B11 B6 109.2(6)
B7' B11' B12' 60.1(6)
B7' B11' B9' 108.0(7)
B12' B11' B9' 106.7(7)
B7' B11' B10' 106.8(7)
B12' B11' B10' 59.0(6)
B9' B11' B10' 58.7(6)
B7' B11' B8' 59.7(5)
B12' B11' B8' 107.6(7)
B9' B11' B8' 60.8(6)
B10' B11' B8' 107.1(7)
B11 B12 B9 107.6(6)
B11 B12 B7 59.9(5)
B9 B12 B7 107.5(6)
B11 B12 B10 58.9(5)
B9 B12 B10 60.2(6)
B7 B12 B10 106.6(6)
B11 B12 B8 106.9(6)
B9 B12 B8 60.0(5)
B7 B12 B8 59.2(5)
B10 B12 B8 107.1(6)
C2' B12' B10' 107.1(6)
C2' B12' B7' 58.4(5)
B10' B12' B7' 108.6(7)
C2' B12' B11' 106.5(6)
B10' B12' B11' 61.6(6)
B7' B12' B11' 59.8(6)
C2' B12' B6' 58.6(4)
B10' B12' B6' 61.0(5)
B7' B12' B6' 106.7(6)
B11' B12' B6' 109.7(7)
N1 B1 C11 121.1(6)
N1 B1 C2 123.1(6)
C11 B1 C2 115.7(5)
N1' B1' C11' 122.0(7)
N1' B1' C2' 123.7(7)
C11' B1' C2' 114.3(6)
C22 O1 C21 109.5(13)
C22 O1 Li1 119.6(11)
C21 O1 Li1 128.2(11)
C24 O2 C23 115.3(14)
C24 O2 Li1 132.2(12)
C23 O2 Li1 112.2(11)
C31 O3 C32 113.0(12)
C31 O3 Li1 133.0(11)
C32 O3 Li1 110.1(10)
C34 O4 C33 110.8(11)
C34 O4 Li1 134.4(10)
C33 O4 Li1 110.7(10)

loop_
_geom_bond_atom_site_label_1
_geom_bond_atom_site_label_2
_geom_bond_distance
Yb1 C1' 2.490(7)
Yb1 C1 2.500(6)
Yb1 C12' 2.531(6)
Yb1 C12 2.534(6)
Yb1 C13' 2.579(7)
Yb1 C13 2.595(6)
Yb1 C11 2.604(6)
Yb1 C11' 2.619(6)
Yb1 C18' 2.702(6)
Yb1 C18 2.715(6)
Yb1 C19' 2.721(6)
Yb1 C19 2.764(6)
Li1 O3 2.04(2)
Li1 O1 2.045(19)
Li1 O4 2.070(18)
Li1 O2 2.10(2)
Li1 O6 2.21(2)
Li1 O5 2.245(19)
N1' B1' 1.391(9)
N1' C3' 1.469(10)
N1' C6' 1.505(10)
N1 B1 1.390(8)
N1 C3 1.487(9)
N1 C6 1.511(9)
C1 B5 1.716(10)
C1 B4 1.717(10)
C1 B6 1.722(10)
C1 B3 1.723(11)
C1 C2 1.769(8)
C1' B3' 1.708(10)
C1' B4' 1.709(10)
C1' B5' 1.712(10)
C1' B6' 1.720(10)
C1' C2' 1.762(9)
C2 B1 1.623(9)
C2 B7 1.684(10)
C2 B11 1.704(9)
C2 B3 1.706(10)
C2 B6 1.715(10)
C2' B1' 1.623(11)
C2' B7' 1.695(11)
C2' B3' 1.701(10)
C2' B6' 1.710(10)
C2' B12' 1.720(11)
C3 C4 1.500(11)
C3 C5 1.522(10)
C3' C4' 1.515(11)
C3' C5' 1.523(10)
C6 C7 1.411(15)
C6 C8 1.456(11)
C6' C8' 1.503(10)
C6' C7' 1.515(11)
C11 C12 1.400(9)
C11 C18 1.455(9)
C11 B1 1.569(10)
C11' C12' 1.406(10)
C11' C18' 1.454(9)
C11' B1' 1.568(11)
C12 C13 1.415(9)
C12' C13' 1.395(10)
C13 C19 1.408(9)
C13' C19' 1.403(9)
C14' C15' 1.370(11)
C14' C19' 1.427(10)
C14 C15 1.340(12)
C14 C19 1.404(10)
C15 C16 1.425(12)
C15' C16' 1.415(12)
C16 C17 1.376(10)
C16' C17' 1.371(10)
C17 C18 1.409(9)
C17' C18' 1.422(9)
C18' C19' 1.430(10)
C18 C19 1.442(9)
C21 O1 1.411(13)
C22 O1 1.366(15)
C22 C23 1.553(18)
C23 O2 1.434(15)
C24 O2 1.369(13)
C31 O3 1.393(12)
C32 O3 1.436(14)
C32 C33 1.541(16)
C33 O4 1.430(15)
C34 O4 1.352(11)
C41 O5 1.410(12)
O5 C42 1.382(13)
C42 C43 1.496(16)
C43 O6 1.437(13)
O6 C44 1.401(11)
B3' B4' 1.755(12)
B3' B8' 1.780(13)
B3' B7' 1.788(12)
B3 B4 1.765(11)
B3 B8 1.783(12)
B3 B7 1.792(11)
B4 B5 1.741(13)
B4 B8 1.749(12)
B4 B9 1.758(12)
B4' B5' 1.727(13)
B4' B8' 1.773(13)
B4' B9' 1.784(13)
B5 B10 1.762(12)
B5 B6 1.770(12)
B5 B9 1.781(13)
B5' B9' 1.763(14)
B5' B10' 1.770(13)
B5' B6' 1.775(13)
B6 B11 1.775(11)
B6 B10 1.781(12)
B6' B12' 1.771(12)
B6' B10' 1.786(13)
B7 B11 1.764(12)
B7 B8 1.767(12)
B7 B12 1.771(12)
B7' B11' 1.747(14)
B7' B12' 1.752(13)
B7' B8' 1.768(13)
B8 B9 1.789(14)
B8 B12 1.807(14)
B8' B11' 1.802(14)
B8' B9' 1.815(15)
B9 B12 1.770(13)
B9 B10 1.780(15)
B9' B10' 1.753(16)
B9' B11' 1.782(15)
B10 B11 1.743(12)
B10 B12 1.779(14)
B10' B12' 1.748(14)
B10' B11' 1.793(15)
B11 B12 1.764(13)
B11' B12' 1.754(14)
